data_7110774
loop_
_publ_author_name
'Le Bideau, Franck'
'Kaloum, El Bachir'
'Haquette, Pierre'
'Kernbach, Ulrich'
'Stephan, Elie'
'Top, Siden'
'Vessi\`eres, Anne'
'Jaouen, G\'erard'
'Marrot, J\'er\^ome'

_publ_section_title
;
 New and efficient routes to CpRe(CO)3 substituted steroids
;
_journal_issue 3
_journal_name_full 'Chemical Communications'
_journal_page_first 211
_journal_paper_doi 10.1039/a908481i
_journal_year 2000
_chemical_formula_sum 'C36 H51 O3 Re'
_chemical_formula_weight 717.97
_chemical_name_systematic
;
 ?
;
_space_group_IT_number 4
_symmetry_cell_setting monoclinic
_symmetry_space_group_name_Hall 'P 2yb'
_symmetry_space_group_name_H-M 'P 1 21 1'
_atom_sites_solution_hydrogens geom
_atom_sites_solution_primary direct
_atom_sites_solution_secondary difmap
_audit_creation_method SHELXL-97
_cell_angle_alpha 90.00
_cell_angle_beta 92.4270(10)
_cell_angle_gamma 90.00
_cell_formula_units_Z 2
_cell_length_a 14.992
_cell_length_b 7.18410(10)
_cell_length_c 15.4819(2)
_cell_measurement_reflns_used 8607
_cell_measurement_temperature 296(2)
_cell_volume 1665.97(3)
_computing_cell_refinement 'Siemens SMART'
_computing_data_collection 'Siemens SMART'
_computing_data_reduction 'Siemens SHELXTL'
_computing_molecular_graphics 'Siemens SHELXTL'
_computing_publication_material 'Siemens SHELXTL'
_computing_structure_refinement 'SHELXL-97 (Sheldrick, 1997)'
_computing_structure_solution 'SHELXS-97 (Sheldrick, 1990)'
_diffrn_ambient_temperature 296(2)
_diffrn_measured_fraction_theta_full 0.908
_diffrn_measured_fraction_theta_max 0.908
_diffrn_measurement_device_type 'Siemens SMART 1000'
_diffrn_measurement_method '\w scans'
_diffrn_radiation_monochromator graphite
_diffrn_radiation_source 'fine-focus sealed tube'
_diffrn_radiation_type MoK\a
_diffrn_radiation_wavelength 0.71073
_diffrn_reflns_av_R_equivalents 0.0457
_diffrn_reflns_av_sigmaI/netI 0.0847
_diffrn_reflns_limit_h_max 9
_diffrn_reflns_limit_h_min -20
_diffrn_reflns_limit_k_max 10
_diffrn_reflns_limit_k_min -9
_diffrn_reflns_limit_l_max 21
_diffrn_reflns_limit_l_min -21
_diffrn_reflns_number 11750
_diffrn_reflns_theta_full 29.84
_diffrn_reflns_theta_max 29.84
_diffrn_reflns_theta_min 1.32
_diffrn_standards_decay_% 0
_diffrn_standards_interval_count 0
_diffrn_standards_interval_time 0
_diffrn_standards_number 0
_exptl_absorpt_coefficient_mu 3.679
_exptl_absorpt_correction_T_max 0.8095
_exptl_absorpt_correction_T_min 0.3601
_exptl_absorpt_correction_type semi-empirical
_exptl_absorpt_process_details 'Blessing, Acta Cryst. (1995) A51 33-38'
_exptl_crystal_colour colorless
_exptl_crystal_density_diffrn 1.431
_exptl_crystal_density_method 'not measured'
_exptl_crystal_description platelet
_exptl_crystal_F_000 732
_exptl_crystal_size_max 0.74
_exptl_crystal_size_mid 0.24
_exptl_crystal_size_min 0.06
_refine_diff_density_max 1.208
_refine_diff_density_min -0.950
_refine_diff_density_rms 0.092
_refine_ls_abs_structure_details 'Flack H D (1983), Acta Cryst. A39, 876-881'
_refine_ls_abs_structure_Flack 0.002(11)
_refine_ls_extinction_coef 0.0017(3)
_refine_ls_extinction_expression Fc^*^=kFc[1+0.001xFc^2^\l^3^/sin(2\q)]^-1/4^
_refine_ls_extinction_method SHELXL
_refine_ls_goodness_of_fit_ref 0.893
_refine_ls_hydrogen_treatment mixed
_refine_ls_matrix_type full
_refine_ls_number_parameters 368
_refine_ls_number_reflns 8046
_refine_ls_number_restraints 1
_refine_ls_restrained_S_all 0.892
_refine_ls_R_factor_all 0.0623
_refine_ls_R_factor_gt 0.0448
_refine_ls_shift/su_max 0.003
_refine_ls_shift/su_mean 0.000
_refine_ls_structure_factor_coef Fsqd
_refine_ls_weighting_details 'calc w=1/[\s^2^(Fo^2^)+(0.0415P)^2^+0.0000P] where P=(Fo^2^+2Fc^2^)/3'
_refine_ls_weighting_scheme calc
_refine_ls_wR_factor_gt 0.1002
_refine_ls_wR_factor_ref 0.1103
_reflns_number_gt 5706
_reflns_number_total 8046
_reflns_threshold_expression >2sigma(I)
_cod_data_source_file a908481isup1.cif
_cod_data_source_block h_sap
_cod_depositor_comments
;
The following automatic conversions were performed:

'_symmetry_cell_setting' value 'Monoclinic' changed to 'monoclinic'
according to /home/saulius/struct/CIF-dictionaries/cif_core.dic
dictionary named 'cif_core.dic' version 2.4.2 from 2011-04-26.

Automatic conversion script
Id: cif_fix_values 1891 2012-01-12 08:04:46Z andrius 
;
_cod_original_cell_volume 1665.98(3)
_cod_original_sg_symbol_H-M P2(1)
_cod_database_code 7110774

loop_
_symmetry_equiv_pos_as_xyz
'x, y, z'
'-x, y+1/2, -z'

loop_
_atom_site_label
_atom_site_type_symbol
_atom_site_fract_x
_atom_site_fract_y
_atom_site_fract_z
_atom_site_U_iso_or_equiv
_atom_site_adp_type
_atom_site_occupancy
_atom_site_symmetry_multiplicity
_atom_site_calc_flag
_atom_site_refinement_flags
Re1 Re 1.055475(15) 0.68533(6) -0.334666(13) 0.06180(11) Uani 1 1 d .
C1 C 0.7986(5) 0.2367(9) -0.1349(4) 0.060(2) Uani 1 1 d .
H1A H 0.7900 0.1105 -0.1145 0.072 Uiso 1 1 calc R
H1B H 0.7441 0.2749 -0.1660 0.072 Uiso 1 1 calc R
C2 C 0.8753(5) 0.2388(10) -0.1965(5) 0.066(2) Uani 1 1 d .
H2A H 0.8632 0.1499 -0.2428 0.080 Uiso 1 1 calc R
H2B H 0.9301 0.2017 -0.1657 0.080 Uiso 1 1 calc R
C3 C 0.8871(5) 0.4356(11) -0.2355(4) 0.0597(17) Uani 1 1 d .
C4 C 0.8818(5) 0.5769(10) -0.1655(5) 0.0633(19) Uani 1 1 d .
H4 H 0.9005 0.6965 -0.1789 0.076 Uiso 1 1 calc R
C5 C 0.8539(5) 0.5525(9) -0.0871(5) 0.0566(17) Uani 1 1 d .
C6 C 0.8578(5) 0.7057(16) -0.0197(5) 0.066(2) Uani 1 1 d .
H6A H 0.8764 0.8208 -0.0462 0.079 Uiso 1 1 calc R
H6B H 0.9019 0.6737 0.0255 0.079 Uiso 1 1 calc R
C7 C 0.7666(5) 0.7350(8) 0.0206(5) 0.065(2) Uani 1 1 d .
H7A H 0.7728 0.8256 0.0669 0.078 Uiso 1 1 calc R
H7B H 0.7244 0.7841 -0.0229 0.078 Uiso 1 1 calc R
C8 C 0.7307(5) 0.5540(9) 0.0560(4) 0.0494(15) Uani 1 1 d .
H8 H 0.7722 0.5095 0.1022 0.059 Uiso 1 1 calc R
C9 C 0.7232(4) 0.4058(9) -0.0146(4) 0.0471(14) Uani 1 1 d .
H9 H 0.6840 0.4581 -0.0607 0.057 Uiso 1 1 calc R
C10 C 0.8153(4) 0.3655(9) -0.0568(4) 0.0490(15) Uani 1 1 d .
C11 C 0.6769(5) 0.2301(8) 0.0162(5) 0.058(2) Uani 1 1 d .
H11A H 0.7167 0.1661 0.0574 0.070 Uiso 1 1 calc R
H11B H 0.6660 0.1479 -0.0328 0.070 Uiso 1 1 calc R
C12 C 0.5880(5) 0.2674(10) 0.0587(4) 0.0579(17) Uani 1 1 d .
H12A H 0.5451 0.3164 0.0159 0.069 Uiso 1 1 calc R
H12B H 0.5646 0.1513 0.0804 0.069 Uiso 1 1 calc R
C13 C 0.6001(4) 0.4063(9) 0.1332(4) 0.0486(14) Uani 1 1 d .
C14 C 0.6399(5) 0.5828(9) 0.0933(4) 0.0519(15) Uani 1 1 d .
H14 H 0.5994 0.6184 0.0448 0.062 Uiso 1 1 calc R
C15 C 0.6296(6) 0.7288(10) 0.1626(6) 0.080(3) Uani 1 1 d .
H15A H 0.6278 0.8528 0.1379 0.096 Uiso 1 1 calc R
H15B H 0.6782 0.7221 0.2059 0.096 Uiso 1 1 calc R
C16 C 0.5400(5) 0.6790(19) 0.2018(5) 0.082(2) Uani 1 1 d .
H16A H 0.5464 0.6789 0.2644 0.099 Uiso 1 1 calc R
H16B H 0.4950 0.7701 0.1844 0.099 Uiso 1 1 calc R
C17 C 0.5119(5) 0.4862(9) 0.1694(5) 0.0536(16) Uani 1 1 d .
H17 H 0.4698 0.5043 0.1200 0.064 Uiso 1 1 calc R
C18 C 0.6590(5) 0.3264(11) 0.2049(5) 0.0621(18) Uani 1 1 d .
H18A H 0.6664 0.4161 0.2506 0.093 Uiso 1 1 calc R
H18B H 0.7163 0.2962 0.1832 0.093 Uiso 1 1 calc R
H18C H 0.6320 0.2157 0.2268 0.093 Uiso 1 1 calc R
C19 C 0.8820(5) 0.2704(11) 0.0065(5) 0.0615(18) Uani 1 1 d .
H19A H 0.8581 0.1531 0.0242 0.092 Uiso 1 1 calc R
H19B H 0.8924 0.3484 0.0563 0.092 Uiso 1 1 calc R
H19C H 0.9372 0.2501 -0.0212 0.092 Uiso 1 1 calc R
C20 C 0.4629(5) 0.3746(10) 0.2379(5) 0.0576(17) Uani 1 1 d .
H20 H 0.5020 0.3659 0.2900 0.069 Uiso 1 1 calc R
C21 C 0.4395(5) 0.180(2) 0.2084(5) 0.091(2) Uani 1 1 d .
H21A H 0.4060 0.1190 0.2517 0.136 Uiso 1 1 calc R
H21B H 0.4934 0.1114 0.1996 0.136 Uiso 1 1 calc R
H21C H 0.4044 0.1854 0.1552 0.136 Uiso 1 1 calc R
C22 C 0.3772(5) 0.4753(14) 0.2615(6) 0.080(2) Uani 1 1 d .
H22A H 0.3900 0.6074 0.2660 0.097 Uiso 1 1 calc R
H22B H 0.3332 0.4588 0.2144 0.097 Uiso 1 1 calc R
C23 C 0.3360(6) 0.4126(15) 0.3450(6) 0.087(3) Uani 1 1 d .
H23A H 0.2751 0.4583 0.3456 0.104 Uiso 1 1 calc R
H23B H 0.3337 0.2777 0.3459 0.104 Uiso 1 1 calc R
C24 C 0.3865(7) 0.4796(17) 0.4258(6) 0.104(3) Uani 1 1 d .
H24A H 0.3918 0.6139 0.4225 0.125 Uiso 1 1 calc R
H24B H 0.4465 0.4287 0.4258 0.125 Uiso 1 1 calc R
C25 C 0.3461(9) 0.4300(19) 0.5117(8) 0.114(4) Uani 1 1 d .
H25 H 0.2842 0.4739 0.5086 0.136 Uiso 1 1 calc R
C26 C 0.3434(11) 0.230(2) 0.5285(9) 0.152(6) Uani 1 1 d .
H26A H 0.3183 0.2087 0.5836 0.228 Uiso 1 1 calc R
H26B H 0.4029 0.1808 0.5289 0.228 Uiso 1 1 calc R
H26C H 0.3073 0.1704 0.4840 0.228 Uiso 1 1 calc R
C27 C 0.3930(13) 0.531(3) 0.5863(8) 0.201(9) Uani 1 1 d .
H27A H 0.3615 0.5097 0.6381 0.302 Uiso 1 1 calc R
H27B H 0.3942 0.6619 0.5742 0.302 Uiso 1 1 calc R
H27C H 0.4530 0.4853 0.5940 0.302 Uiso 1 1 calc R
C28 C 0.9816(5) 0.4397(11) -0.2714(4) 0.0590(17) Uani 1 1 d .
C29 C 1.0063(6) 0.3838(13) -0.3558(5) 0.072(2) Uani 1 1 d .
H29 H 0.9673 0.3528 -0.4019 0.086 Uiso 1 1 calc R
C30 C 1.1000(6) 0.3843(13) -0.3565(6) 0.083(3) Uani 1 1 d .
H30 H 1.1338 0.3534 -0.4034 0.100 Uiso 1 1 calc R
C31 C 1.1345(6) 0.4398(13) -0.2737(6) 0.074(2) Uani 1 1 d .
H31 H 1.1944 0.4523 -0.2564 0.089 Uiso 1 1 calc R
C32 C 1.0604(6) 0.4720(12) -0.2229(5) 0.061(2) Uani 1 1 d .
H32 H 1.0637 0.5093 -0.1653 0.073 Uiso 1 1 calc R
C33 C 0.8156(6) 0.4695(17) -0.3072(6) 0.091(3) Uani 1 1 d .
H33A H 0.8221 0.3797 -0.3524 0.137 Uiso 1 1 calc R
H33B H 0.8224 0.5926 -0.3302 0.137 Uiso 1 1 calc R
H33C H 0.7575 0.4576 -0.2840 0.137 Uiso 1 1 calc R
C34 C 0.9599(6) 0.8199(15) -0.3883(6) 0.084(3) Uani 1 1 d .
C35 C 1.0702(9) 0.8900(16) -0.2596(6) 0.085(4) Uani 1 1 d .
C36 C 1.1303(9) 0.7988(16) -0.4118(5) 0.103(3) Uani 1 1 d .
O1 O 1.0852(6) 1.0147(11) -0.2121(5) 0.107(2) Uani 1 1 d .
O2 O 0.9015(5) 0.9004(13) -0.4219(5) 0.120(3) Uani 1 1 d .
O3 O 1.1804(6) 0.8567(15) -0.4623(6) 0.150(4) Uani 1 1 d .

loop_
_atom_site_aniso_label
_atom_site_aniso_U_11
_atom_site_aniso_U_22
_atom_site_aniso_U_33
_atom_site_aniso_U_23
_atom_site_aniso_U_13
_atom_site_aniso_U_12
Re1 0.05654(15) 0.0834(2) 0.04536(14) 0.0086(3) 0.00121(9) 0.0020(3)
C1 0.070(4) 0.055(5) 0.056(4) -0.008(3) 0.009(3) -0.002(3)
C2 0.075(4) 0.067(6) 0.059(4) -0.012(3) 0.012(4) -0.003(3)
C3 0.058(4) 0.070(5) 0.051(4) 0.004(3) 0.004(3) 0.003(3)
C4 0.063(4) 0.051(4) 0.077(5) 0.007(4) 0.018(4) 0.002(3)
C5 0.055(4) 0.050(4) 0.066(4) 0.005(3) 0.016(3) -0.004(3)
C6 0.079(4) 0.037(5) 0.083(4) -0.009(5) 0.018(3) -0.003(4)
C7 0.073(4) 0.042(5) 0.080(5) -0.011(3) 0.018(4) -0.011(3)
C8 0.056(4) 0.042(4) 0.050(4) -0.001(3) 0.005(3) -0.004(3)
C9 0.053(4) 0.043(3) 0.044(3) 0.001(3) -0.001(3) -0.001(3)
C10 0.052(4) 0.045(3) 0.050(4) -0.004(3) 0.003(3) 0.000(3)
C11 0.069(4) 0.041(5) 0.066(4) -0.010(3) 0.013(3) -0.009(3)
C12 0.056(4) 0.054(4) 0.064(4) -0.004(3) 0.009(3) -0.013(3)
C13 0.049(4) 0.045(3) 0.051(4) 0.001(3) 0.000(3) 0.000(3)
C14 0.057(4) 0.043(3) 0.056(4) 0.001(3) 0.007(3) 0.003(3)
C15 0.089(5) 0.051(7) 0.102(6) -0.021(4) 0.037(5) -0.010(4)
C16 0.096(5) 0.054(4) 0.100(5) -0.010(8) 0.043(4) 0.001(9)
C17 0.051(4) 0.049(4) 0.061(4) 0.006(3) 0.002(3) 0.007(3)
C18 0.052(4) 0.073(5) 0.060(4) 0.009(4) 0.001(3) 0.006(3)
C19 0.058(4) 0.063(4) 0.063(4) 0.000(3) 0.003(3) 0.004(3)
C20 0.051(4) 0.064(4) 0.058(4) 0.012(3) 0.002(3) 0.002(3)
C21 0.084(5) 0.077(5) 0.113(6) -0.011(9) 0.033(4) -0.002(10)
C22 0.062(5) 0.098(6) 0.082(6) 0.016(5) 0.010(4) 0.008(5)
C23 0.057(5) 0.107(7) 0.098(7) -0.017(6) 0.019(5) 0.000(5)
C24 0.101(8) 0.119(8) 0.095(7) -0.020(6) 0.034(6) -0.015(7)
C25 0.115(9) 0.130(10) 0.098(8) -0.010(8) 0.032(7) -0.007(8)
C26 0.172(12) 0.157(18) 0.127(9) 0.016(11) 0.019(9) -0.024(12)
C27 0.29(2) 0.226(19) 0.093(9) -0.054(11) 0.029(12) -0.064(18)
C28 0.058(4) 0.069(5) 0.050(4) 0.001(3) 0.005(3) 0.013(4)
C29 0.070(5) 0.091(6) 0.055(4) -0.009(4) 0.005(4) 0.006(4)
C30 0.080(6) 0.089(6) 0.082(6) -0.007(5) 0.026(5) 0.005(5)
C31 0.062(5) 0.090(6) 0.070(5) 0.006(5) 0.004(4) -0.005(5)
C32 0.069(5) 0.059(5) 0.054(5) 0.012(4) 0.001(4) 0.018(4)
C33 0.064(5) 0.132(8) 0.078(6) 0.007(6) 0.006(4) 0.000(5)
C34 0.060(5) 0.127(8) 0.066(5) 0.024(5) -0.002(4) 0.005(5)
C35 0.112(8) 0.090(7) 0.053(5) 0.030(5) 0.009(6) 0.052(6)
C36 0.140(9) 0.119(8) 0.050(4) 0.027(5) 0.005(6) -0.031(7)
O1 0.143(7) 0.079(5) 0.097(5) 0.001(4) -0.018(5) 0.014(5)
O2 0.088(5) 0.163(7) 0.107(5) 0.048(5) -0.016(4) 0.015(5)
O3 0.140(7) 0.189(9) 0.126(6) 0.064(6) 0.049(6) -0.020(6)

loop_
_atom_type_symbol
_atom_type_description
_atom_type_scat_dispersion_real
_atom_type_scat_dispersion_imag
_atom_type_scat_source
C C 0.0033 0.0016 'International Tables Vol C Tables 4.2.6.8 and 6.1.1.4'
H H 0.0000 0.0000 'International Tables Vol C Tables 4.2.6.8 and 6.1.1.4'
O O 0.0106 0.0060 'International Tables Vol C Tables 4.2.6.8 and 6.1.1.4'
Re Re -1.0185 7.2310 'International Tables Vol C Tables 4.2.6.8 and 6.1.1.4'

loop_
_geom_angle_atom_site_label_1
_geom_angle_atom_site_label_2
_geom_angle_atom_site_label_3
_geom_angle
C36 Re1 C35 89.8(5)
C36 Re1 C34 87.8(5)
C35 Re1 C34 86.5(4)
C36 Re1 C30 97.6(5)
C35 Re1 C30 143.2(4)
C34 Re1 C30 129.6(4)
C36 Re1 C31 106.5(5)
C35 Re1 C31 107.5(3)
C34 Re1 C31 159.7(4)
C30 Re1 C31 35.9(3)
C36 Re1 C29 121.2(4)
C35 Re1 C29 148.2(4)
C34 Re1 C29 100.7(4)
C30 Re1 C29 35.6(3)
C31 Re1 C29 59.7(3)
C36 Re1 C32 140.4(4)
C35 Re1 C32 93.3(3)
C34 Re1 C32 131.9(3)
C30 Re1 C32 58.9(3)
C31 Re1 C32 35.5(3)
C29 Re1 C32 58.9(3)
C36 Re1 C28 156.2(4)
C35 Re1 C28 112.3(4)
C34 Re1 C28 102.0(3)
C30 Re1 C28 59.5(3)
C31 Re1 C28 59.5(3)
C29 Re1 C28 36.0(2)
C32 Re1 C28 35.0(3)
C2 C1 C10 112.6(6)
C2 C1 H1A 109.1
C10 C1 H1A 109.1
C2 C1 H1B 109.1
C10 C1 H1B 109.1
H1A C1 H1B 107.8
C1 C2 C3 110.8(6)
C1 C2 H2A 109.5
C3 C2 H2A 109.5
C1 C2 H2B 109.5
C3 C2 H2B 109.5
H2A C2 H2B 108.1
C4 C3 C33 111.2(7)
C4 C3 C28 109.1(6)
C33 C3 C28 111.2(6)
C4 C3 C2 109.1(5)
C33 C3 C2 109.8(7)
C28 C3 C2 106.2(6)
C5 C4 C3 127.7(7)
C5 C4 H4 116.2
C3 C4 H4 116.2
C4 C5 C6 122.4(7)
C4 C5 C10 122.4(7)
C6 C5 C10 115.2(6)
C5 C6 C7 111.6(7)
C5 C6 H6A 109.3
C7 C6 H6A 109.3
C5 C6 H6B 109.3
C7 C6 H6B 109.3
H6A C6 H6B 108.0
C8 C7 C6 111.3(6)
C8 C7 H7A 109.4
C6 C7 H7A 109.4
C8 C7 H7B 109.4
C6 C7 H7B 109.4
H7A C7 H7B 108.0
C14 C8 C7 111.0(6)
C14 C8 C9 109.1(6)
C7 C8 C9 110.8(5)
C14 C8 H8 108.6
C7 C8 H8 108.6
C9 C8 H8 108.6
C11 C9 C8 111.9(5)
C11 C9 C10 113.3(5)
C8 C9 C10 112.6(5)
C11 C9 H9 106.1
C8 C9 H9 106.1
C10 C9 H9 106.1
C19 C10 C1 108.4(6)
C19 C10 C5 109.9(6)
C1 C10 C5 109.6(5)
C19 C10 C9 112.1(5)
C1 C10 C9 108.6(5)
C5 C10 C9 108.1(5)
C9 C11 C12 113.9(5)
C9 C11 H11A 108.8
C12 C11 H11A 108.8
C9 C11 H11B 108.8
C12 C11 H11B 108.8
H11A C11 H11B 107.7
C13 C12 C11 111.1(6)
C13 C12 H12A 109.4
C11 C12 H12A 109.4
C13 C12 H12B 109.4
C11 C12 H12B 109.4
H12A C12 H12B 108.0
C18 C13 C12 110.8(6)
C18 C13 C14 112.6(6)
C12 C13 C14 105.6(5)
C18 C13 C17 110.8(6)
C12 C13 C17 115.7(6)
C14 C13 C17 100.9(5)
C15 C14 C8 119.0(6)
C15 C14 C13 103.4(5)
C8 C14 C13 114.2(5)
C15 C14 H14 106.5
C8 C14 H14 106.5
C13 C14 H14 106.5
C14 C15 C16 103.7(7)
C14 C15 H15A 111.0
C16 C15 H15A 111.0
C14 C15 H15B 111.0
C16 C15 H15B 111.0
H15A C15 H15B 109.0
C17 C16 C15 108.3(7)
C17 C16 H16A 110.0
C15 C16 H16A 110.0
C17 C16 H16B 110.0
C15 C16 H16B 110.0
H16A C16 H16B 108.4
C16 C17 C20 112.3(6)
C16 C17 C13 103.0(6)
C20 C17 C13 119.4(6)
C16 C17 H17 107.2
C20 C17 H17 107.2
C13 C17 H17 107.2
C13 C18 H18A 109.5
C13 C18 H18B 109.5
H18A C18 H18B 109.5
C13 C18 H18C 109.5
H18A C18 H18C 109.5
H18B C18 H18C 109.5
C10 C19 H19A 109.5
C10 C19 H19B 109.5
H19A C19 H19B 109.5
C10 C19 H19C 109.5
H19A C19 H19C 109.5
H19B C19 H19C 109.5
C21 C20 C22 108.9(7)
C21 C20 C17 112.7(6)
C22 C20 C17 110.4(6)
C21 C20 H20 108.2
C22 C20 H20 108.2
C17 C20 H20 108.2
C20 C21 H21A 109.5
C20 C21 H21B 109.5
H21A C21 H21B 109.5
C20 C21 H21C 109.5
H21A C21 H21C 109.5
H21B C21 H21C 109.5
C23 C22 C20 115.9(7)
C23 C22 H22A 108.3
C20 C22 H22A 108.3
C23 C22 H22B 108.3
C20 C22 H22B 108.3
H22A C22 H22B 107.4
C24 C23 C22 113.6(8)
C24 C23 H23A 108.8
C22 C23 H23A 108.8
C24 C23 H23B 108.8
C22 C23 H23B 108.8
H23A C23 H23B 107.7
C23 C24 C25 116.2(9)
C23 C24 H24A 108.2
C25 C24 H24A 108.2
C23 C24 H24B 108.2
C25 C24 H24B 108.2
H24A C24 H24B 107.4
C26 C25 C27 110.6(14)
C26 C25 C24 113.6(11)
C27 C25 C24 111.4(11)
C26 C25 H25 107.0
C27 C25 H25 107.0
C24 C25 H25 107.0
C25 C26 H26A 109.5
C25 C26 H26B 109.5
H26A C26 H26B 109.5
C25 C26 H26C 109.5
H26A C26 H26C 109.5
H26B C26 H26C 109.5
C25 C27 H27A 109.5
C25 C27 H27B 109.5
H27A C27 H27B 109.5
C25 C27 H27C 109.5
H27A C27 H27C 109.5
H27B C27 H27C 109.5
C32 C28 C29 107.0(7)
C32 C28 C3 125.5(6)
C29 C28 C3 126.9(7)
C32 C28 Re1 72.0(5)
C29 C28 Re1 71.4(5)
C3 C28 Re1 128.9(5)
C30 C29 C28 107.6(8)
C30 C29 Re1 71.6(5)
C28 C29 Re1 72.6(5)
C30 C29 H29 126.2
C28 C29 H29 126.2
Re1 C29 H29 121.4
C29 C30 C31 108.7(7)
C29 C30 Re1 72.8(5)
C31 C30 Re1 72.5(5)
C29 C30 H30 125.6
C31 C30 H30 125.6
Re1 C30 H30 120.8
C32 C31 C30 106.5(8)
C32 C31 Re1 72.5(5)
C30 C31 Re1 71.5(5)
C32 C31 H31 126.7
C30 C31 H31 126.7
Re1 C31 H31 121.1
C28 C32 C31 110.1(7)
C28 C32 Re1 73.0(5)
C31 C32 Re1 72.0(5)
C28 C32 H32 125.0
C31 C32 H32 125.0
Re1 C32 H32 121.7
C3 C33 H33A 109.5
C3 C33 H33B 109.5
H33A C33 H33B 109.5
C3 C33 H33C 109.5
H33A C33 H33C 109.5
H33B C33 H33C 109.5
O2 C34 Re1 179.1(10)
O1 C35 Re1 175.6(11)
O3 C36 Re1 174.6(11)

loop_
_geom_bond_atom_site_label_1
_geom_bond_atom_site_label_2
_geom_bond_distance
Re1 C36 1.861(9)
Re1 C35 1.881(13)
Re1 C34 1.891(9)
Re1 C30 2.292(9)
Re1 C31 2.305(9)
Re1 C29 2.307(9)
Re1 C32 2.311(8)
Re1 C28 2.322(8)
C1 C2 1.526(9)
C1 C10 1.535(9)
C1 H1A 0.9700
C1 H1B 0.9700
C2 C3 1.551(10)
C2 H2A 0.9700
C2 H2B 0.9700
C3 C4 1.490(10)
C3 C33 1.529(11)
C3 C28 1.543(10)
C4 C5 1.312(9)
C4 H4 0.9300
C5 C6 1.516(12)
C5 C10 1.544(9)
C6 C7 1.541(10)
C6 H6A 0.9700
C6 H6B 0.9700
C7 C8 1.519(8)
C7 H7A 0.9700
C7 H7B 0.9700
C8 C14 1.514(9)
C8 C9 1.527(9)
C8 H8 0.9800
C9 C11 1.527(8)
C9 C10 1.579(9)
C9 H9 0.9800
C10 C19 1.530(10)
C11 C12 1.534(9)
C11 H11A 0.9700
C11 H11B 0.9700
C12 C13 1.531(9)
C12 H12A 0.9700
C12 H12B 0.9700
C13 C18 1.503(9)
C13 C14 1.542(9)
C13 C17 1.566(10)
C14 C15 1.513(9)
C14 H14 0.9800
C15 C16 1.539(10)
C15 H15A 0.9700
C15 H15B 0.9700
C16 C17 1.526(14)
C16 H16A 0.9700
C16 H16B 0.9700
C17 C20 1.541(9)
C17 H17 0.9800
C18 H18A 0.9600
C18 H18B 0.9600
C18 H18C 0.9600
C19 H19A 0.9600
C19 H19B 0.9600
C19 H19C 0.9600
C20 C21 1.508(15)
C20 C22 1.531(11)
C20 H20 0.9800
C21 H21A 0.9600
C21 H21B 0.9600
C21 H21C 0.9600
C22 C23 1.525(12)
C22 H22A 0.9700
C22 H22B 0.9700
C23 C24 1.512(13)
C23 H23A 0.9700
C23 H23B 0.9700
C24 C25 1.527(14)
C24 H24A 0.9700
C24 H24B 0.9700
C25 C26 1.458(19)
C25 C27 1.512(16)
C25 H25 0.9800
C26 H26A 0.9600
C26 H26B 0.9600
C26 H26C 0.9600
C27 H27A 0.9600
C27 H27B 0.9600
C27 H27C 0.9600
C28 C32 1.393(11)
C28 C29 1.431(10)
C29 C30 1.405(13)
C29 H29 0.9300
C30 C31 1.419(13)
C30 H30 0.9300
C31 C32 1.407(11)
C31 H31 0.9300
C32 H32 0.9300
C33 H33A 0.9600
C33 H33B 0.9600
C33 H33C 0.9600
C34 O2 1.155(10)
C35 O1 1.176(12)
C36 O3 1.182(11)
